data_4311617
loop_
_publ_author_name
'Nizamuddin Shaikh'
'Sanchita Goswami'
'Anangamohan Panja'
'Xin-Yi Wang'
'Song Gao'
'Ray J. Butcher'
'Pradyot Banerjee'

_publ_section_title
;
 New Route to the Mixed Valence Semiquinone-Catecholate Based Mononuclear
 FeIII and Catecholate Based Dinuclear MnIII Complexes: First Experimental
 Evidence of Valence Tautomerism in an Iron Complex
;
_journal_name_full 'Inorganic Chemistry'
_journal_page_first 5908
_journal_page_last 5918
_journal_paper_doi 10.1021/ic049579i
_journal_volume 43
_journal_year 2004
_chemical_formula_sum 'C27.5 H21.5 Cl8 Fe N4.5 O4.5'
_chemical_formula_weight 826.44
_chemical_name_systematic
; 
 ? 
;
_space_group_IT_number 14
_symmetry_cell_setting monoclinic
_symmetry_space_group_name_Hall '-P 2ybc'
_symmetry_space_group_name_H-M 'P 1 21/c 1'
_atom_sites_solution_hydrogens geom
_atom_sites_solution_primary direct
_atom_sites_solution_secondary difmap
_audit_creation_method SHELXL-97
_cell_angle_alpha 90.00
_cell_angle_beta 92.19(8)
_cell_angle_gamma 90.00
_cell_formula_units_Z 4
_cell_length_a 9.33(2)
_cell_length_b 28.72(8)
_cell_length_c 10.81(2)
_cell_measurement_temperature 93(2)
_cell_volume 2895(11)
_computing_cell_refinement 'Bruker SMART'
_computing_data_collection 'Bruker SMART'
_computing_data_reduction 'Bruker SHELXTL'
_computing_molecular_graphics 'Bruker SHELXTL'
_computing_publication_material 'Bruker SHELXTL'
_computing_structure_refinement 'SHELXL-97 (Sheldrick, 1997)'
_computing_structure_solution 'SHELXS-97 (Sheldrick, 1990)'
_diffrn_ambient_temperature 93(2)
_diffrn_measured_fraction_theta_full 0.984
_diffrn_measured_fraction_theta_max 0.984
_diffrn_measurement_device_type 'CCD area detector'
_diffrn_measurement_method 'phi and omega scans'
_diffrn_radiation_monochromator graphite
_diffrn_radiation_source 'fine-focus sealed tube'
_diffrn_radiation_type MoK\a
_diffrn_radiation_wavelength 0.71073
_diffrn_reflns_av_R_equivalents 0.0863
_diffrn_reflns_av_sigmaI/netI 0.0542
_diffrn_reflns_limit_h_max 10
_diffrn_reflns_limit_h_min -11
_diffrn_reflns_limit_k_max 35
_diffrn_reflns_limit_k_min -35
_diffrn_reflns_limit_l_max 13
_diffrn_reflns_limit_l_min -6
_diffrn_reflns_number 19443
_diffrn_reflns_theta_full 26.37
_diffrn_reflns_theta_max 26.37
_diffrn_reflns_theta_min 2.01
_exptl_absorpt_coefficient_mu 1.310
_exptl_absorpt_correction_T_max 0.862156
_exptl_absorpt_correction_T_min 0.222036
_exptl_absorpt_correction_type multi-scan
_exptl_crystal_colour black
_exptl_crystal_density_diffrn 1.897
_exptl_crystal_density_method 'not measured'
_exptl_crystal_description chunk
_exptl_crystal_F_000 1664
_exptl_crystal_size_max 0.45
_exptl_crystal_size_mid 0.5
_exptl_crystal_size_min 0.64
_refine_diff_density_max 1.329
_refine_diff_density_min -2.600
_refine_diff_density_rms 0.203
_refine_ls_extinction_coef 0.0023(8)
_refine_ls_extinction_expression Fc^*^=kFc[1+0.001xFc^2^\l^3^/sin(2\q)]^-1/4^
_refine_ls_extinction_method SHELXL
_refine_ls_goodness_of_fit_ref 1.155
_refine_ls_hydrogen_treatment mixed
_refine_ls_matrix_type full
_refine_ls_number_parameters 442
_refine_ls_number_reflns 5823
_refine_ls_number_restraints 0
_refine_ls_restrained_S_all 1.155
_refine_ls_R_factor_all 0.0923
_refine_ls_R_factor_gt 0.0777
_refine_ls_shift/su_max 0.002
_refine_ls_shift/su_mean 0.000
_refine_ls_structure_factor_coef Fsqd
_refine_ls_weighting_details 'calc w=1/[\s^2^(Fo^2^)+(0.1112P)^2^+16.3337P] where P=(Fo^2^+2Fc^2^)/3'
_refine_ls_weighting_scheme calc
_refine_ls_wR_factor_gt 0.1986
_refine_ls_wR_factor_ref 0.2139
_reflns_number_gt 4910
_reflns_number_total 5823
_reflns_threshold_expression >2sigma(I)
_cod_data_source_file ic049579isi20040331_044854.cif
_cod_data_source_block pbsg2m
_cod_depositor_comments
;
The following automatic conversions were performed:
'_symmetry_cell_setting' value 'Monoclinic' changed to 'monoclinic'
according to '/home/saulius/struct/CIF-dictionaries/cif_core.dic'
dictionary named 'cif_core.dic' version 2.4.1 from 2010-06-29.

Automatic conversion script
Id: cif_fix_enum 1527 2010-12-29 10:47:43Z saulius 

The following automatic conversions were performed:

'_exptl_absorpt_correction_type' tag value 'multi-scans' was replaced
with 'multi-scan' value.

Automatic conversion script
Id: cif_fix_values 1646 2011-03-28 12:23:43Z adriana 
;
_cod_original_cell_volume 2894(12)
_cod_original_formula_sum 'C27.50 H21.50 Cl8 Fe N4.50 O4.50'
_cod_database_code 4311617

loop_
_symmetry_equiv_pos_as_xyz
'x, y, z'
'-x, y+1/2, -z+1/2'
'-x, -y, -z'
'x, -y-1/2, z-1/2'

loop_
_atom_site_label
_atom_site_type_symbol
_atom_site_fract_x
_atom_site_fract_y
_atom_site_fract_z
_atom_site_U_iso_or_equiv
_atom_site_adp_type
_atom_site_occupancy
_atom_site_symmetry_multiplicity
_atom_site_calc_flag
_atom_site_refinement_flags
_atom_site_disorder_assembly
_atom_site_disorder_group
Fe Fe -0.35741(8) 1.13897(3) 1.42138(8) 0.0124(2) Uani 1 1 d . . .
Cl3A Cl -0.65906(14) 1.12957(5) 1.03142(13) 0.0177(3) Uani 1 1 d . . .
Cl4A Cl -0.91608(14) 1.13932(5) 1.14192(14) 0.0214(3) Uani 1 1 d . . .
Cl5A Cl -0.95211(14) 1.14056(6) 1.46495(15) 0.0249(4) Uani 1 1 d . . .
Cl6A Cl -0.73219(15) 1.13689(6) 1.67027(14) 0.0254(4) Uani 1 1 d . . .
Cl3B Cl -0.06364(14) 1.14553(5) 1.81309(13) 0.0169(3) Uani 1 1 d . . .
Cl4B Cl 0.03508(15) 1.05008(5) 1.89228(14) 0.0227(3) Uani 1 1 d . . .
Cl5B Cl -0.04320(16) 0.96673(5) 1.71162(15) 0.0250(4) Uani 1 1 d . . .
Cl6B Cl -0.21082(15) 0.98081(5) 1.44617(14) 0.0213(3) Uani 1 1 d . . .
O1A O -0.5022(4) 1.13516(13) 1.5259(4) 0.0159(8) Uani 1 1 d . . .
O2A O -0.4712(4) 1.12824(13) 1.2598(4) 0.0128(8) Uani 1 1 d . . .
O1B O -0.3004(4) 1.07509(13) 1.4201(4) 0.0150(8) Uani 1 1 d . . .
O2B O -0.2411(4) 1.14362(12) 1.5757(4) 0.0130(8) Uani 1 1 d . . .
N1 N -0.3737(5) 1.21072(17) 1.3959(5) 0.0183(10) Uani 1 1 d . . .
N2 N -0.2162(5) 1.15557(16) 1.2708(5) 0.0147(10) Uani 1 1 d . . .
H2N H -0.154(9) 1.146(3) 1.301(7) 0.03(2) Uiso 1 1 d . . .
N3 N -0.3153(5) 1.06621(16) 1.1439(5) 0.0147(9) Uani 1 1 d . . .
H3N H -0.306(6) 1.067(2) 1.230(6) 0.004(13) Uiso 1 1 d . . .
N4 N -0.4248(5) 1.05983(16) 0.8988(5) 0.0176(10) Uani 1 1 d . . .
C1 C -0.4704(7) 1.2342(2) 1.4287(7) 0.0263(14) Uani 1 1 d . . .
H1A H -0.5351 1.2219 1.4860 0.032 Uiso 1 1 calc R . .
C2 C -0.4894(8) 1.2779(2) 1.3860(8) 0.0357(17) Uani 1 1 d . . .
H2A H -0.5663 1.2956 1.4168 0.043 Uiso 1 1 calc R . .
C3 C -0.4053(8) 1.2979(2) 1.3020(8) 0.0345(17) Uani 1 1 d . . .
H3B H -0.4226 1.3285 1.2711 0.041 Uiso 1 1 calc R . .
C4 C -0.3068(7) 1.2743(2) 1.2689(6) 0.0249(13) Uani 1 1 d . . .
H4B H -0.2417 1.2857 1.2105 0.030 Uiso 1 1 calc R . .
C5 C -0.2922(6) 1.23064(19) 1.3185(5) 0.0171(11) Uani 1 1 d . . .
C6 C -0.1839(6) 1.2031(2) 1.2947(7) 0.0225(13) Uani 1 1 d . . .
H6A H -0.1141 1.2045 1.3660 0.027 Uiso 1 1 calc R . .
H6B H -0.1355 1.2158 1.2221 0.027 Uiso 1 1 calc R . .
C7 C -0.2398(6) 1.1454(2) 1.1217(6) 0.0181(12) Uani 1 1 d . . .
H7A H -0.3375 1.1557 1.0950 0.022 Uiso 1 1 calc R . .
H7B H -0.1705 1.1645 1.0765 0.022 Uiso 1 1 calc R . .
C8 C -0.2223(6) 1.0962(2) 1.0866(6) 0.0174(11) Uani 1 1 d . . .
H8A H -0.2375 1.0933 0.9958 0.021 Uiso 1 1 calc R . .
H8B H -0.1224 1.0865 1.1078 0.021 Uiso 1 1 calc R . .
C9 C -0.3134(6) 1.02070(19) 1.0807(6) 0.0182(12) Uani 1 1 d . . .
H9A H -0.3755 0.9989 1.1252 0.022 Uiso 1 1 calc R . .
H9B H -0.2144 1.0082 1.0866 0.022 Uiso 1 1 calc R . .
C10 C -0.3668(6) 1.02186(19) 0.9350(5) 0.0169(11) Uani 1 1 d . . .
C11 C -0.3577(6) 0.9855(2) 0.8469(6) 0.0209(12) Uani 1 1 d . . .
H11A H -0.3146 0.9571 0.8738 0.025 Uiso 1 1 calc R . .
C12 C -0.4107(7) 0.9884(2) 0.7152(6) 0.0250(13) Uani 1 1 d . . .
H12A H -0.4025 0.9625 0.6613 0.030 Uiso 1 1 calc R . .
C13 C -0.4685(6) 1.0273(2) 0.6755(6) 0.0225(13) Uani 1 1 d . . .
H13A H -0.5037 1.0319 0.5927 0.027 Uiso 1 1 calc R . .
C14 C -0.4734(6) 1.0621(2) 0.7695(6) 0.0213(12) Uani 1 1 d . . .
H14A H -0.5143 1.0910 0.7439 0.026 Uiso 1 1 calc R . .
C1A C -0.5989(6) 1.13428(18) 1.4447(6) 0.0155(11) Uani 1 1 d . . .
C2A C -0.5824(6) 1.13165(18) 1.2988(5) 0.0144(11) Uani 1 1 d . . .
C3A C -0.6813(6) 1.13256(18) 1.2092(5) 0.0140(11) Uani 1 1 d . . .
C4A C -0.7949(6) 1.13637(19) 1.2581(6) 0.0159(11) Uani 1 1 d . . .
C5A C -0.8114(6) 1.13760(19) 1.3999(6) 0.0169(12) Uani 1 1 d . . .
C6A C -0.7136(6) 1.13630(19) 1.4927(5) 0.0164(11) Uani 1 1 d . . .
C1B C -0.2227(5) 1.06734(18) 1.5237(5) 0.0130(11) Uani 1 1 d . . .
C2B C -0.1902(5) 1.10449(18) 1.6089(5) 0.0126(10) Uani 1 1 d . . .
C3B C -0.1086(5) 1.09869(19) 1.7198(5) 0.0144(11) Uani 1 1 d . . .
C4B C -0.0614(5) 1.0564(2) 1.7498(5) 0.0149(11) Uani 1 1 d . . .
C5B C -0.0942(6) 1.01957(18) 1.6686(6) 0.0166(11) Uani 1 1 d . . .
C6B C -0.1715(6) 1.02517(19) 1.5542(6) 0.0162(11) Uani 1 1 d . . .
O1D O -0.0387(14) 1.2567(6) 1.5305(16) 0.069(4) Uani 0.50 1 d P . .
N1D N 0.1601(18) 1.2512(6) 1.557(3) 0.086(8) Uani 0.50 1 d P . .
C1D C 0.057(3) 1.2525(8) 1.584(4) 0.104(12) Uani 0.50 1 d P . .
H1DA H 0.0448 1.2493 1.6703 0.124 Uiso 0.50 1 calc PR . .
C2D C 0.266(2) 1.2512(8) 1.638(3) 0.096(10) Uani 0.50 1 d P . .
H2DA H 0.2294 1.2464 1.7207 0.144 Uiso 0.50 1 calc PR . .
H2DB H 0.3165 1.2811 1.6351 0.144 Uiso 0.50 1 calc PR . .
H2DC H 0.3325 1.2259 1.6190 0.144 Uiso 0.50 1 calc PR . .
C3D C 0.170(2) 1.2586(9) 1.399(3) 0.078(7) Uani 0.50 1 d P . .
H3DA H 0.0728 1.2571 1.3608 0.117 Uiso 0.50 1 calc PR . .
H3DB H 0.2289 1.2338 1.3653 0.117 Uiso 0.50 1 calc PR . .
H3DC H 0.2125 1.2889 1.3821 0.117 Uiso 0.50 1 calc PR . .

loop_
_atom_site_aniso_label
_atom_site_aniso_U_11
_atom_site_aniso_U_22
_atom_site_aniso_U_33
_atom_site_aniso_U_23
_atom_site_aniso_U_13
_atom_site_aniso_U_12
Fe 0.0055(4) 0.0095(4) 0.0222(5) 0.0009(3) 0.0001(3) 0.0010(3)
Cl3A 0.0131(6) 0.0207(6) 0.0193(7) 0.0006(5) 0.0017(5) -0.0011(5)
Cl4A 0.0104(6) 0.0260(7) 0.0275(8) 0.0016(6) -0.0026(5) -0.0008(5)
Cl5A 0.0087(6) 0.0364(9) 0.0299(9) -0.0016(6) 0.0040(6) 0.0020(5)
Cl6A 0.0142(7) 0.0415(9) 0.0208(8) 0.0006(6) 0.0038(5) 0.0035(6)
Cl3B 0.0120(6) 0.0167(6) 0.0217(7) -0.0050(5) -0.0014(5) 0.0006(5)
Cl4B 0.0184(7) 0.0240(7) 0.0252(8) -0.0011(6) -0.0066(5) 0.0090(5)
Cl5B 0.0212(7) 0.0129(6) 0.0404(9) 0.0048(6) -0.0043(6) 0.0061(5)
Cl6B 0.0191(7) 0.0099(6) 0.0346(8) -0.0030(5) -0.0031(6) 0.0004(5)
O1A 0.0056(17) 0.0145(18) 0.028(2) 0.0022(16) 0.0015(15) 0.0003(14)
O2A 0.0030(16) 0.0125(17) 0.023(2) -0.0002(15) 0.0006(14) 0.0014(13)
O1B 0.0048(16) 0.0110(17) 0.029(2) 0.0014(15) -0.0006(15) -0.0013(14)
O2B 0.0035(16) 0.0083(17) 0.027(2) -0.0004(15) -0.0025(14) 0.0001(13)
N1 0.009(2) 0.012(2) 0.033(3) -0.001(2) -0.0015(19) 0.0023(17)
N2 0.008(2) 0.006(2) 0.030(3) -0.0022(19) 0.0000(19) -0.0008(17)
N3 0.011(2) 0.012(2) 0.021(3) -0.0046(19) 0.0024(18) 0.0004(17)
N4 0.010(2) 0.011(2) 0.032(3) -0.001(2) 0.0013(19) 0.0021(17)
C1 0.017(3) 0.022(3) 0.040(4) -0.003(3) 0.001(3) 0.006(2)
C2 0.027(3) 0.018(3) 0.063(5) -0.007(3) 0.002(3) 0.011(3)
C3 0.031(4) 0.011(3) 0.060(5) 0.003(3) -0.005(3) 0.003(3)
C4 0.030(3) 0.010(3) 0.035(4) 0.004(2) -0.003(3) -0.003(2)
C5 0.018(3) 0.011(2) 0.022(3) 0.001(2) -0.003(2) 0.000(2)
C6 0.015(3) 0.010(3) 0.043(4) -0.004(2) 0.005(2) -0.005(2)
C7 0.009(2) 0.018(3) 0.027(3) 0.000(2) 0.003(2) -0.001(2)
C8 0.009(2) 0.019(3) 0.024(3) -0.004(2) 0.003(2) -0.001(2)
C9 0.014(3) 0.012(2) 0.028(3) -0.003(2) 0.000(2) 0.004(2)
C10 0.011(2) 0.011(2) 0.029(3) 0.004(2) 0.006(2) -0.001(2)
C11 0.023(3) 0.013(3) 0.027(3) -0.002(2) 0.010(2) -0.002(2)
C12 0.027(3) 0.021(3) 0.028(3) -0.009(3) 0.010(3) -0.005(2)
C13 0.017(3) 0.028(3) 0.022(3) 0.002(3) 0.004(2) -0.008(2)
C14 0.018(3) 0.016(3) 0.030(3) 0.001(2) 0.002(2) -0.002(2)
C1A 0.009(2) 0.008(2) 0.030(3) 0.001(2) -0.002(2) -0.0012(18)
C2A 0.011(3) 0.008(2) 0.025(3) 0.001(2) 0.000(2) -0.0007(19)
C3A 0.015(3) 0.010(2) 0.017(3) 0.001(2) 0.004(2) 0.0001(19)
C4A 0.009(2) 0.012(2) 0.026(3) 0.001(2) 0.000(2) -0.0034(19)
C5A 0.007(2) 0.015(3) 0.029(3) 0.002(2) 0.002(2) 0.0010(19)
C6A 0.015(3) 0.015(3) 0.020(3) 0.000(2) 0.004(2) 0.002(2)
C1B 0.004(2) 0.012(2) 0.023(3) 0.002(2) 0.0027(19) 0.0017(19)
C2B 0.008(2) 0.008(2) 0.022(3) 0.000(2) 0.0033(19) 0.0011(18)
C3B 0.006(2) 0.011(2) 0.027(3) -0.003(2) 0.005(2) 0.0010(19)
C4B 0.006(2) 0.023(3) 0.015(3) 0.003(2) -0.0017(19) 0.003(2)
C5B 0.010(2) 0.009(2) 0.032(3) 0.001(2) 0.004(2) 0.0036(19)
C6B 0.011(2) 0.008(2) 0.029(3) -0.003(2) 0.005(2) 0.0023(19)
O1D 0.038(7) 0.067(10) 0.102(12) -0.041(9) 0.021(7) -0.002(7)
N1D 0.027(9) 0.045(10) 0.19(3) -0.021(12) 0.013(11) 0.006(7)
C1D 0.037(13) 0.036(11) 0.24(4) -0.016(16) -0.024(18) 0.002(9)
C2D 0.032(10) 0.038(10) 0.22(3) -0.009(15) 0.028(15) 0.001(8)
C3D 0.051(12) 0.066(15) 0.12(2) -0.007(14) 0.024(13) -0.006(11)

loop_
_atom_type_symbol
_atom_type_description
_atom_type_scat_dispersion_real
_atom_type_scat_dispersion_imag
_atom_type_scat_source
C C 0.0033 0.0016 'International Tables Vol C Tables 4.2.6.8 and 6.1.1.4'
H H 0.0000 0.0000 'International Tables Vol C Tables 4.2.6.8 and 6.1.1.4'
N N 0.0061 0.0033 'International Tables Vol C Tables 4.2.6.8 and 6.1.1.4'
O O 0.0106 0.0060 'International Tables Vol C Tables 4.2.6.8 and 6.1.1.4'
Cl Cl 0.1484 0.1585 'International Tables Vol C Tables 4.2.6.8 and 6.1.1.4'
Fe Fe 0.3463 0.8444 'International Tables Vol C Tables 4.2.6.8 and 6.1.1.4'

loop_
_geom_angle_atom_site_label_1
_geom_angle_atom_site_label_2
_geom_angle_atom_site_label_3
_geom_angle
_geom_angle_site_symmetry_1
_geom_angle_site_symmetry_3
_geom_angle_publ_flag
O1A Fe O1B 99.34(18) . . ?
O1A Fe O2B 82.7(2) . . ?
O1B Fe O2B 85.80(17) . . ?
O1A Fe O2A 98.7(2) . . ?
O1B Fe O2A 89.10(17) . . ?
O2B Fe O2A 174.87(15) . . ?
O1A Fe N1 95.21(19) . . ?
O1B Fe N1 165.38(19) . . ?
O2B Fe N1 94.62(18) . . ?
O2A Fe N1 90.18(18) . . ?
O1A Fe N2 166.06(19) . . ?
O1B Fe N2 91.61(19) . . ?
O2B Fe N2 106.8(3) . . ?
O2A Fe N2 72.7(2) . . ?
N1 Fe N2 74.25(19) . . ?
O1A Fe C1A 32.6(2) . . ?
O1B Fe C1A 102.74(18) . . ?
O2B Fe C1A 115.3(2) . . ?
O2A Fe C1A 66.4(2) . . ?
N1 Fe C1A 90.33(19) . . ?
N2 Fe C1A 136.2(2) . . ?
O1A Fe C2A 71.7(3) . . ?
O1B Fe C2A 98.43(18) . . ?
O2B Fe C2A 154.43(19) . . ?
O2A Fe C2A 27.49(18) . . ?
N1 Fe C2A 87.51(18) . . ?
N2 Fe C2A 98.3(3) . . ?
C1A Fe C2A 39.2(2) . . ?
C5A Cl5A C6A 35.3(3) . . ?
C1A O1A Fe 95.7(4) . . ?
C2A O2A Fe 97.0(4) . . ?
C1B O1B Fe 107.3(3) . . ?
C2B O2B Fe 111.7(4) . . ?
C1 N1 C5 114.5(6) . . ?
C1 N1 Fe 125.0(5) . . ?
C5 N1 Fe 119.0(4) . . ?
C6 N2 C7 111.6(5) . . ?
C6 N2 Fe 101.8(4) . . ?
C7 N2 Fe 129.0(3) . . ?
C6 N2 H2N 98(7) . . ?
C7 N2 H2N 117(7) . . ?
Fe N2 H2N 94(7) . . ?
C8 N3 C9 109.0(5) . . ?
C8 N3 H3N 114(4) . . ?
C9 N3 H3N 118(4) . . ?
C10 N4 C14 116.6(5) . . ?
N1 C1 C2 121.1(7) . . ?
N1 C1 H1A 119.4 . . ?
C2 C1 H1A 119.4 . . ?
C1 C2 C3 123.7(7) . . ?
C1 C2 H2A 118.1 . . ?
C3 C2 H2A 118.1 . . ?
C4 C3 C2 115.3(7) . . ?
C4 C3 H3B 122.3 . . ?
C2 C3 H3B 122.3 . . ?
C3 C4 C5 117.7(7) . . ?
C3 C4 H4B 121.2 . . ?
C5 C4 H4B 121.2 . . ?
N1 C5 C6 109.7(6) . . ?
N1 C5 C4 127.6(6) . . ?
C6 C5 C4 122.7(6) . . ?
C5 C6 N2 117.1(5) . . ?
C5 C6 H6A 108.0 . . ?
N2 C6 H6A 108.0 . . ?
C5 C6 H6B 108.0 . . ?
N2 C6 H6B 108.0 . . ?
H6A C6 H6B 107.3 . . ?
C8 C7 N2 114.2(5) . . ?
C8 C7 H7A 108.7 . . ?
N2 C7 H7A 108.7 . . ?
C8 C7 H7B 108.7 . . ?
N2 C7 H7B 108.7 . . ?
H7A C7 H7B 107.6 . . ?
N3 C8 C7 113.8(5) . . ?
N3 C8 H8A 108.8 . . ?
C7 C8 H8A 108.8 . . ?
N3 C8 H8B 108.8 . . ?
C7 C8 H8B 108.8 . . ?
H8A C8 H8B 107.7 . . ?
N3 C9 C10 114.8(5) . . ?
N3 C9 H9A 108.6 . . ?
C10 C9 H9A 108.6 . . ?
N3 C9 H9B 108.6 . . ?
C10 C9 H9B 108.6 . . ?
H9A C9 H9B 107.5 . . ?
N4 C10 C11 117.4(6) . . ?
N4 C10 C9 115.1(5) . . ?
C11 C10 C9 127.5(5) . . ?
C10 C11 C12 125.1(6) . . ?
C10 C11 H11A 117.5 . . ?
C12 C11 H11A 117.5 . . ?
C13 C12 C11 118.6(6) . . ?
C13 C12 H12A 120.7 . . ?
C11 C12 H12A 120.7 . . ?
C12 C13 C14 112.9(6) . . ?
C12 C13 H13A 123.6 . . ?
C14 C13 H13A 123.6 . . ?
C13 C14 N4 129.4(6) . . ?
C13 C14 H14A 115.3 . . ?
N4 C14 H14A 115.3 . . ?
C6A C1A O1A 109.2(6) . . ?
C6A C1A C2A 123.2(5) . . ?
O1A C1A C2A 127.6(5) . . ?
C6A C1A C5A 39.2(4) . . ?
O1A C1A C5A 148.3(5) . . ?
C2A C1A C5A 84.0(4) . . ?
C6A C1A Fe 160.0(5) . . ?
O1A C1A Fe 51.7(3) . . ?
C2A C1A Fe 76.1(3) . . ?
C5A C1A Fe 158.9(4) . . ?
O2A C2A C3A 110.7(6) . . ?
O2A C2A C1A 119.6(5) . . ?
C3A C2A C1A 129.7(5) . . ?
O2A C2A C4A 145.7(5) . . ?
C3A C2A C4A 35.0(3) . . ?
C1A C2A C4A 94.7(4) . . ?
O2A C2A Fe 55.5(3) . . ?
C3A C2A Fe 164.1(4) . . ?
C1A C2A Fe 64.7(3) . . ?
C4A C2A Fe 157.9(3) . . ?
C4A C3A C2A 106.4(6) . . ?
C4A C3A Cl3A 124.4(5) . . ?
C2A C3A Cl3A 129.1(5) . . ?
C3A C4A C5A 123.9(5) . . ?
C3A C4A Cl4A 104.9(5) . . ?
C5A C4A Cl4A 131.2(4) . . ?
C3A C4A C2A 38.6(4) . . ?
C5A C4A C2A 85.4(4) . . ?
Cl4A C4A C2A 143.5(4) . . ?
C6A C5A Cl5A 103.5(5) . . ?
C6A C5A C4A 130.9(5) . . ?
Cl5A C5A C4A 125.6(4) . . ?
C6A C5A C1A 35.0(3) . . ?
Cl5A C5A C1A 138.5(4) . . ?
C4A C5A C1A 95.9(4) . . ?
C1A C6A C5A 105.7(6) . . ?
C1A C6A Cl6A 122.8(5) . . ?
C5A C6A Cl6A 131.5(5) . . ?
C1A C6A Cl5A 146.9(5) . . ?
C5A C6A Cl5A 41.2(3) . . ?
Cl6A C6A Cl5A 90.4(2) . . ?
O1B C1B C6B 122.5(5) . . ?
O1B C1B C2B 120.8(5) . . ?
C6B C1B C2B 116.8(5) . . ?
O2B C2B C3B 122.1(5) . . ?
O2B C2B C1B 114.2(5) . . ?
C3B C2B C1B 123.6(5) . . ?
C4B C3B C2B 118.7(5) . . ?
C4B C3B Cl3B 120.0(5) . . ?
C2B C3B Cl3B 121.2(4) . . ?
C3B C4B C5B 118.3(5) . . ?
C3B C4B Cl4B 117.4(5) . . ?
C5B C4B Cl4B 124.3(4) . . ?
C4B C5B C6B 123.6(5) . . ?
C4B C5B Cl5B 117.6(5) . . ?
C6B C5B Cl5B 118.8(4) . . ?
C1B C6B C5B 118.9(5) . . ?
C1B C6B Cl6B 115.4(5) . . ?
C5B C6B Cl6B 125.7(4) . . ?
C1D N1D C2D 121(4) . . ?
C1D N1D C3D 111(3) . . ?
C2D N1D C3D 127(2) . . ?
N1D C1D O1D 130(5) . . ?
N1D C1D C2D 33(2) . . ?
O1D C1D C2D 162(4) . . ?
N1D C1D H1DA 115.1 . . ?
O1D C1D H1DA 115.1 . . ?
C2D C1D H1DA 82.0 . . ?
N1D C2D C1D 25.6(17) . . ?
N1D C2D H2DA 109.5 . . ?
C1D C2D H2DA 84.3 . . ?
N1D C2D H2DB 109.5 . . ?
C1D C2D H2DB 115.8 . . ?
H2DA C2D H2DB 109.5 . . ?
N1D C2D H2DC 109.5 . . ?
C1D C2D H2DC 124.5 . . ?
H2DA C2D H2DC 109.5 . . ?
H2DB C2D H2DC 109.5 . . ?
N1D C3D H3DA 109.5 . . ?
N1D C3D H3DB 109.5 . . ?
H3DA C3D H3DB 109.5 . . ?
N1D C3D H3DC 109.5 . . ?
H3DA C3D H3DC 109.5 . . ?
H3DB C3D H3DC 109.5 . . ?

loop_
_geom_bond_atom_site_label_1
_geom_bond_atom_site_label_2
_geom_bond_distance
_geom_bond_site_symmetry_2
_geom_bond_publ_flag
Fe O1A 1.797(5) . ?
Fe O1B 1.910(6) . ?
Fe O2B 1.959(5) . ?
Fe O2A 2.032(5) . ?
Fe N1 2.084(7) . ?
Fe N2 2.185(6) . ?
Fe C1A 2.279(8) . ?
Fe C2A 2.448(7) . ?
Cl3A C3A 1.943(7) . ?
Cl4A C4A 1.659(7) . ?
Cl5A C5A 1.515(6) . ?
Cl5A C6A 2.237(8) . ?
Cl6A C6A 1.934(7) . ?
Cl3B C3B 1.724(6) . ?
Cl4B C4B 1.763(6) . ?
Cl5B C5B 1.652(7) . ?
Cl6B C6B 1.758(7) . ?
O1A C1A 1.235(7) . ?
O2A C2A 1.138(7) . ?
O1B C1B 1.330(7) . ?
O2B C2B 1.267(7) . ?
N1 C1 1.191(8) . ?
N1 C5 1.286(8) . ?
N2 C6 1.419(8) . ?
N2 C7 1.645(9) . ?
N2 H2N 0.72(8) . ?
N3 C8 1.385(8) . ?
N3 C9 1.475(8) . ?
N3 H3N 0.93(6) . ?
N4 C10 1.272(8) . ?
N4 C14 1.454(9) . ?
C1 C2 1.346(10) . ?
C1 H1A 0.9500 . ?
C2 C3 1.351(12) . ?
C2 H2A 0.9500 . ?
C3 C4 1.207(10) . ?
C3 H3B 0.9500 . ?
C4 C5 1.370(9) . ?
C4 H4B 0.9500 . ?
C5 C6 1.317(9) . ?
C6 H6A 0.9900 . ?
C6 H6B 0.9900 . ?
C7 C8 1.476(9) . ?
C7 H7A 0.9900 . ?
C7 H7B 0.9900 . ?
C8 H8A 0.9900 . ?
C8 H8B 0.9900 . ?
C9 C10 1.635(9) . ?
C9 H9A 0.9900 . ?
C9 H9B 0.9900 . ?
C10 C11 1.417(8) . ?
C11 C12 1.491(10) . ?
C11 H11A 0.9500 . ?
C12 C13 1.306(10) . ?
C12 H12A 0.9500 . ?
C13 C14 1.428(9) . ?
C13 H13A 0.9500 . ?
C14 H14A 0.9500 . ?
C1A C6A 1.208(9) . ?
C1A C2A 1.593(9) . ?
C1A C5A 2.025(9) . ?
C2A C3A 1.312(8) . ?
C2A C4A 2.018(9) . ?
C3A C4A 1.207(9) . ?
C4A C5A 1.547(9) . ?
C5A C6A 1.331(9) . ?
C1B C6B 1.338(8) . ?
C1B C2B 1.434(8) . ?
C2B C3B 1.405(8) . ?
C3B C4B 1.329(8) . ?
C4B C5B 1.400(8) . ?
C5B C6B 1.417(9) . ?
O1D C1D 1.05(3) . ?
N1D C1D 1.02(3) . ?
N1D C2D 1.29(4) . ?
N1D C3D 1.72(4) . ?
C1D C2D 2.02(3) . ?
C1D H1DA 0.9500 . ?
C2D H2DA 0.9800 . ?
C2D H2DB 0.9800 . ?
C2D H2DC 0.9800 . ?
C3D H3DA 0.9800 . ?
C3D H3DB 0.9800 . ?
C3D H3DC 0.9800 . ?

loop_
_geom_hbond_atom_site_label_D
_geom_hbond_atom_site_label_H
_geom_hbond_atom_site_label_A
_geom_hbond_distance_DH
_geom_hbond_distance_HA
_geom_hbond_distance_DA
_geom_hbond_angle_DHA
_geom_hbond_site_symmetry_A
N2 H2N Cl5A 0.72(8) 2.54(8) 3.203(8) 156(8) 1_655
N3 H3N O1B 0.93(6) 2.06(6) 2.994(9) 173(5) .

loop_
_geom_torsion_atom_site_label_1
_geom_torsion_atom_site_label_2
_geom_torsion_atom_site_label_3
_geom_torsion_atom_site_label_4
_geom_torsion
_geom_torsion_site_symmetry_1
_geom_torsion_site_symmetry_2
_geom_torsion_site_symmetry_3
_geom_torsion_site_symmetry_4
_geom_torsion_publ_flag
O1B Fe O1A C1A -99.1(3) . . . . ?
O2B Fe O1A C1A 176.4(3) . . . . ?
O2A Fe O1A C1A -8.6(3) . . . . ?
N1 Fe O1A C1A 82.4(3) . . . . ?
N2 Fe O1A C1A 42.3(9) . . . . ?
C2A Fe O1A C1A -3.2(3) . . . . ?
O1A Fe O2A C2A 11.0(4) . . . . ?
O1B Fe O2A C2A 110.3(3) . . . . ?
O2B Fe O2A C2A 116.6(17) . . . . ?
N1 Fe O2A C2A -84.3(4) . . . . ?
N2 Fe O2A C2A -157.7(4) . . . . ?
C1A Fe O2A C2A 6.0(3) . . . . ?
O1A Fe O1B C1B -78.4(4) . . . . ?
O2B Fe O1B C1B 3.5(3) . . . . ?
O2A Fe O1B C1B -177.0(3) . . . . ?
N1 Fe O1B C1B 95.7(8) . . . . ?
N2 Fe O1B C1B 110.3(4) . . . . ?
C1A Fe O1B C1B -111.4(4) . . . . ?
C2A Fe O1B C1B -151.1(3) . . . . ?
O1A Fe O2B C2B 96.1(4) . . . . ?
O1B Fe O2B C2B -3.9(3) . . . . ?
O2A Fe O2B C2B -10.2(19) . . . . ?
N1 Fe O2B C2B -169.3(4) . . . . ?
N2 Fe O2B C2B -94.3(4) . . . . ?
C1A Fe O2B C2B 98.2(4) . . . . ?
C2A Fe O2B C2B 96.9(5) . . . . ?
O1A Fe N1 C1 -11.3(6) . . . . ?
O1B Fe N1 C1 174.6(6) . . . . ?
O2B Fe N1 C1 -94.3(6) . . . . ?
O2A Fe N1 C1 87.5(6) . . . . ?
N2 Fe N1 C1 159.5(6) . . . . ?
C1A Fe N1 C1 21.0(6) . . . . ?
C2A Fe N1 C1 60.1(6) . . . . ?
O1A Fe N1 C5 -176.2(4) . . . . ?
O1B Fe N1 C5 9.7(10) . . . . ?
O2B Fe N1 C5 100.7(5) . . . . ?
O2A Fe N1 C5 -77.4(5) . . . . ?
N2 Fe N1 C5 -5.5(4) . . . . ?
C1A Fe N1 C5 -143.9(5) . . . . ?
C2A Fe N1 C5 -104.8(5) . . . . ?
O1A Fe N2 C6 66.4(9) . . . . ?
O1B Fe N2 C6 -151.7(4) . . . . ?
O2B Fe N2 C6 -65.6(4) . . . . ?
O2A Fe N2 C6 119.7(4) . . . . ?
N1 Fe N2 C6 24.5(4) . . . . ?
C1A Fe N2 C6 97.9(4) . . . . ?
C2A Fe N2 C6 109.5(4) . . . . ?
O1A Fe N2 C7 -64.4(9) . . . . ?
O1B Fe N2 C7 77.5(4) . . . . ?
O2B Fe N2 C7 163.6(4) . . . . ?
O2A Fe N2 C7 -11.0(4) . . . . ?
N1 Fe N2 C7 -106.3(5) . . . . ?
C1A Fe N2 C7 -32.8(5) . . . . ?
C2A Fe N2 C7 -21.2(4) . . . . ?
C5 N1 C1 C2 0.2(10) . . . . ?
Fe N1 C1 C2 -165.4(6) . . . . ?
N1 C1 C2 C3 1.8(12) . . . . ?
C1 C2 C3 C4 -2.1(12) . . . . ?
C2 C3 C4 C5 0.5(10) . . . . ?
C1 N1 C5 C6 175.8(6) . . . . ?
Fe N1 C5 C6 -17.8(7) . . . . ?
C1 N1 C5 C4 -1.9(9) . . . . ?
Fe N1 C5 C4 164.5(5) . . . . ?
C3 C4 C5 N1 1.6(11) . . . . ?
C3 C4 C5 C6 -175.8(7) . . . . ?
N1 C5 C6 N2 45.3(8) . . . . ?
C4 C5 C6 N2 -136.8(7) . . . . ?
C7 N2 C6 C5 93.8(7) . . . . ?
Fe N2 C6 C5 -46.9(7) . . . . ?
C6 N2 C7 C8 159.3(5) . . . . ?
Fe N2 C7 C8 -73.7(6) . . . . ?
C9 N3 C8 C7 166.4(5) . . . . ?
N2 C7 C8 N3 59.0(7) . . . . ?
C8 N3 C9 C10 -61.7(6) . . . . ?
C14 N4 C10 C11 -1.1(7) . . . . ?
C14 N4 C10 C9 179.9(4) . . . . ?
N3 C9 C10 N4 -10.7(7) . . . . ?
N3 C9 C10 C11 170.4(5) . . . . ?
N4 C10 C11 C12 0.1(9) . . . . ?
C9 C10 C11 C12 179.0(5) . . . . ?
C10 C11 C12 C13 1.0(9) . . . . ?
C11 C12 C13 C14 -0.8(8) . . . . ?
C12 C13 C14 N4 -0.4(9) . . . . ?
C10 N4 C14 C13 1.4(9) . . . . ?
Fe O1A C1A C6A -173.3(4) . . . . ?
Fe O1A C1A C2A 5.9(6) . . . . ?
Fe O1A C1A C5A -169.6(7) . . . . ?
O1A Fe C1A C6A 18.8(12) . . . . ?
O1B Fe C1A C6A 106.2(13) . . . . ?
O2B Fe C1A C6A 14.9(14) . . . . ?
O2A Fe C1A C6A -170.4(14) . . . . ?
N1 Fe C1A C6A -80.4(13) . . . . ?
N2 Fe C1A C6A -147.7(13) . . . . ?
C2A Fe C1A C6A -166.0(15) . . . . ?
O1B Fe C1A O1A 87.4(3) . . . . ?
O2B Fe C1A O1A -3.9(4) . . . . ?
O2A Fe C1A O1A 170.8(4) . . . . ?
N1 Fe C1A O1A -99.2(3) . . . . ?
N2 Fe C1A O1A -166.5(3) . . . . ?
C2A Fe C1A O1A 175.2(5) . . . . ?
O1A Fe C1A C2A -175.2(5) . . . . ?
O1B Fe C1A C2A -87.7(3) . . . . ?
O2B Fe C1A C2A -179.1(2) . . . . ?
O2A Fe C1A C2A -4.4(2) . . . . ?
N1 Fe C1A C2A 85.7(3) . . . . ?
N2 Fe C1A C2A 18.4(4) . . . . ?
O1A Fe C1A C5A 164.7(11) . . . . ?
O1B Fe C1A C5A -107.9(9) . . . . ?
O2B Fe C1A C5A 160.8(8) . . . . ?
O2A Fe C1A C5A -24.6(8) . . . . ?
N1 Fe C1A C5A 65.5(9) . . . . ?
N2 Fe C1A C5A -1.8(10) . . . . ?
C2A Fe C1A C5A -20.2(8) . . . . ?
Fe O2A C2A C3A 171.2(4) . . . . ?
Fe O2A C2A C1A -9.1(5) . . . . ?
Fe O2A C2A C4A 171.0(7) . . . . ?
C6A C1A C2A O2A -177.4(6) . . . . ?
O1A C1A C2A O2A 3.5(8) . . . . ?
C5A C1A C2A O2A -178.9(5) . . . . ?
Fe C1A C2A O2A 8.3(5) . . . . ?
C6A C1A C2A C3A 2.2(9) . . . . ?
O1A C1A C2A C3A -176.9(6) . . . . ?
C5A C1A C2A C3A 0.8(6) . . . . ?
Fe C1A C2A C3A -172.1(6) . . . . ?
C6A C1A C2A C4A 2.6(6) . . . . ?
O1A C1A C2A C4A -176.5(5) . . . . ?
C5A C1A C2A C4A 1.1(3) . . . . ?
Fe C1A C2A C4A -171.7(3) . . . . ?
C6A C1A C2A Fe 174.3(6) . . . . ?
O1A C1A C2A Fe -4.8(5) . . . . ?
C5A C1A C2A Fe 172.8(3) . . . . ?
O1A Fe C2A O2A -168.5(4) . . . . ?
O1B Fe C2A O2A -71.4(4) . . . . ?
O2B Fe C2A O2A -169.3(3) . . . . ?
N1 Fe C2A O2A 95.2(4) . . . . ?
N2 Fe C2A O2A 21.5(4) . . . . ?
C1A Fe C2A O2A -171.2(5) . . . . ?
O1A Fe C2A C3A 159.9(16) . . . . ?
O1B Fe C2A C3A -103.0(15) . . . . ?
O2B Fe C2A C3A 159.1(14) . . . . ?
O2A Fe C2A C3A -31.6(14) . . . . ?
N1 Fe C2A C3A 63.6(15) . . . . ?
N2 Fe C2A C3A -10.1(16) . . . . ?
C1A Fe C2A C3A 157.2(17) . . . . ?
O1A Fe C2A C1A 2.7(3) . . . . ?
O1B Fe C2A C1A 99.9(3) . . . . ?
O2B Fe C2A C1A 1.9(5) . . . . ?
O2A Fe C2A C1A 171.2(5) . . . . ?
N1 Fe C2A C1A -93.6(3) . . . . ?
N2 Fe C2A C1A -167.3(3) . . . . ?
O1A Fe C2A C4A 25.1(8) . . . . ?
O1B Fe C2A C4A 122.2(8) . . . . ?
O2B Fe C2A C4A 24.3(10) . . . . ?
O2A Fe C2A C4A -166.4(10) . . . . ?
N1 Fe C2A C4A -71.2(8) . . . . ?
N2 Fe C2A C4A -144.9(8) . . . . ?
C1A Fe C2A C4A 22.4(7) . . . . ?
O2A C2A C3A C4A -179.8(5) . . . . ?
C1A C2A C3A C4A 0.6(8) . . . . ?
Fe C2A C3A C4A -152.3(14) . . . . ?
O2A C2A C3A Cl3A -0.6(7) . . . . ?
C1A C2A C3A Cl3A 179.7(4) . . . . ?
C4A C2A C3A Cl3A 179.1(8) . . . . ?
Fe C2A C3A Cl3A 26.9(18) . . . . ?
C2A C3A C4A C5A -2.3(8) . . . . ?
Cl3A C3A C4A C5A 178.6(4) . . . . ?
C2A C3A C4A Cl4A 178.0(4) . . . . ?
Cl3A C3A C4A Cl4A -1.2(6) . . . . ?
Cl3A C3A C4A C2A -179.2(7) . . . . ?
O2A C2A C4A C3A 0.4(8) . . . . ?
C1A C2A C4A C3A -179.5(6) . . . . ?
Fe C2A C4A C3A 160.2(10) . . . . ?
O2A C2A C4A C5A 178.5(8) . . . . ?
C3A C2A C4A C5A 178.1(6) . . . . ?
C1A C2A C4A C5A -1.4(4) . . . . ?
Fe C2A C4A C5A -21.7(9) . . . . ?
O2A C2A C4A Cl4A -2.8(12) . . . . ?
C3A C2A C4A Cl4A -3.2(6) . . . . ?
C1A C2A C4A Cl4A 177.2(5) . . . . ?
Fe C2A C4A Cl4A 157.0(6) . . . . ?
C6A Cl5A C5A C4A 179.8(8) . . . . ?
C6A Cl5A C5A C1A -0.5(4) . . . . ?
C3A C4A C5A C6A 2.1(10) . . . . ?
Cl4A C4A C5A C6A -178.2(5) . . . . ?
C2A C4A C5A C6A 0.7(7) . . . . ?
C3A C4A C5A Cl5A -177.6(5) . . . . ?
Cl4A C4A C5A Cl5A 2.0(8) . . . . ?
C2A C4A C5A Cl5A -179.1(4) . . . . ?
C3A C4A C5A C1A 2.5(6) . . . . ?
Cl4A C4A C5A C1A -177.8(4) . . . . ?
C2A C4A C5A C1A 1.1(3) . . . . ?
O1A C1A C5A C6A -5.6(9) . . . . ?
C2A C1A C5A C6A 178.0(6) . . . . ?
Fe C1A C5A C6A -162.3(11) . . . . ?
C6A C1A C5A Cl5A 0.8(6) . . . . ?
O1A C1A C5A Cl5A -4.8(12) . . . . ?
C2A C1A C5A Cl5A 178.8(5) . . . . ?
Fe C1A C5A Cl5A -161.5(6) . . . . ?
C6A C1A C5A C4A -179.5(6) . . . . ?
O1A C1A C5A C4A 175.0(8) . . . . ?
C2A C1A C5A C4A -1.4(4) . . . . ?
Fe C1A C5A C4A 18.2(10) . . . . ?
O1A C1A C6A C5A 176.9(5) . . . . ?
C2A C1A C6A C5A -2.3(7) . . . . ?
Fe C1A C6A C5A 161.4(11) . . . . ?
O1A C1A C6A Cl6A -3.4(7) . . . . ?
C2A C1A C6A Cl6A 177.4(4) . . . . ?
C5A C1A C6A Cl6A 179.7(8) . . . . ?
Fe C1A C6A Cl6A -18.9(16) . . . . ?
O1A C1A C6A Cl5A 176.3(6) . . . . ?
C2A C1A C6A Cl5A -3.0(11) . . . . ?
C5A C1A C6A Cl5A -0.6(5) . . . . ?
Fe C1A C6A Cl5A 160.7(8) . . . . ?
Cl5A C5A C6A C1A -179.5(4) . . . . ?
C4A C5A C6A C1A 0.7(8) . . . . ?
Cl5A C5A C6A Cl6A 0.8(7) . . . . ?
C4A C5A C6A Cl6A -179.0(4) . . . . ?
C1A C5A C6A Cl6A -179.7(8) . . . . ?
C4A C5A C6A Cl5A -179.8(8) . . . . ?
C1A C5A C6A Cl5A 179.5(4) . . . . ?
C5A Cl5A C6A C1A 0.9(8) . . . . ?
C5A Cl5A C6A Cl6A -179.4(5) . . . . ?
Fe O1B C1B C6B 176.8(4) . . . . ?
Fe O1B C1B C2B -3.0(6) . . . . ?
Fe O2B C2B C3B -177.0(4) . . . . ?
Fe O2B C2B C1B 3.2(5) . . . . ?
O1B C1B C2B O2B -0.2(7) . . . . ?
C6B C1B C2B O2B -180.0(5) . . . . ?
O1B C1B C2B C3B -179.9(5) . . . . ?
C6B C1B C2B C3B 0.2(8) . . . . ?
O2B C2B C3B C4B 178.5(5) . . . . ?
C1B C2B C3B C4B -1.7(8) . . . . ?
O2B C2B C3B Cl3B -4.1(7) . . . . ?
C1B C2B C3B Cl3B 175.7(4) . . . . ?
C2B C3B C4B C5B 0.5(8) . . . . ?
Cl3B C3B C4B C5B -176.9(4) . . . . ?
C2B C3B C4B Cl4B -177.8(4) . . . . ?
Cl3B C3B C4B Cl4B 4.8(6) . . . . ?
C3B C4B C5B C6B 2.0(8) . . . . ?
Cl4B C4B C5B C6B -179.8(4) . . . . ?
C3B C4B C5B Cl5B -176.3(4) . . . . ?
Cl4B C4B C5B Cl5B 1.9(7) . . . . ?
O1B C1B C6B C5B -177.6(5) . . . . ?
C2B C1B C6B C5B 2.2(8) . . . . ?
O1B C1B C6B Cl6B 1.3(7) . . . . ?
C2B C1B C6B Cl6B -178.9(4) . . . . ?
C4B C5B C6B C1B -3.5(8) . . . . ?
Cl5B C5B C6B C1B 174.8(4) . . . . ?
C4B C5B C6B Cl6B 177.8(4) . . . . ?
Cl5B C5B C6B Cl6B -4.0(7) . . . . ?
C2D N1D C1D O1D 172(3) . . . . ?
C3D N1D C1D O1D 1(4) . . . . ?
C3D N1D C1D C2D -171(3) . . . . ?
C3D N1D C2D C1D 169(4) . . . . ?
O1D C1D C2D N1D -21(7) . . . . ?
